data_2103283
loop_
_publ_author_name
'Quesada, Antonio'
'Marchal, Antonio'
'Melguizo, Manuel'
'Nogueras, Manuel'
'S\'anchez, Adolfo'
'Low, John N.'
'Cannon, Debbie'
'Farrell, Dorcas M. M.'
'Glidewell, Christopher'

_publ_section_title
;
 Amino-substituted O^6^-benzyl-5-nitrosopyrimidines: interplay of
 molecular, molecular-electronic and supramolecular structures
;
_journal_issue 2
_journal_name_full 'Acta Crystallographica Section B'
_journal_page_first 300
_journal_page_last 315
_journal_paper_doi 10.1107/S0108768101021607
_journal_volume 58
_journal_year 2002
_chemical_formula_moiety 'C16 H19 N5 O4'
_chemical_formula_sum 'C16 H19 N5 O4'
_chemical_formula_weight 345.36
_chemical_name_systematic
;
Ethyl N-(2-amino-6 benzyloxy-5-nitrosopyrimidin-4-yl)-\b-alaninate
;
_space_group_IT_number 14
_symmetry_cell_setting monoclinic
_symmetry_space_group_name_Hall '-P 2ybc'
_symmetry_space_group_name_H-M 'P 1 21/c 1'
_atom_sites_solution_hydrogens geom
_atom_sites_solution_primary direct
_atom_sites_solution_secondary difmap
_cell_angle_alpha 90.00
_cell_angle_beta 100.200(12)
_cell_angle_gamma 90.00
_cell_formula_units_Z 4
_cell_length_a 5.2399(16)
_cell_length_b 31.1630(14)
_cell_length_c 9.792(4)
_cell_measurement_reflns_used 66201
_cell_measurement_temperature 150(2)
_cell_measurement_theta_max 27.48
_cell_measurement_theta_min 1.02
_cell_volume 1573.7(8)
_computing_cell_refinement 'DENZO-SMN (Otwinowski & Minor, 1997)'
_computing_data_collection 'Kappa-CCD server software (Nonius, 1997)'
_computing_data_reduction 'DENZO-SMN (Otwinowski & Minor, 1997)'
_computing_molecular_graphics 'PLATON (Spek, 2001)'
_computing_publication_material 'SHELXL-97 (Sheldrick, 1997b) and PRPKAPPA (Ferguson, 1999)'
_computing_structure_refinement 'SHELXL-97 (Sheldrick, 1997b)'
_computing_structure_solution 'SHELXS-97 (Sheldrick, 1997a)'
_diffrn_ambient_temperature 150(2)
_diffrn_measured_fraction_theta_full 0.910
_diffrn_measured_fraction_theta_max 0.910
_diffrn_measurement_device_type Kappa-CCD
_diffrn_measurement_method '\f scans, and \w scans with \k offsets'
_diffrn_radiation_monochromator graphite
_diffrn_radiation_source 'fine-focus sealed X-ray tube'
_diffrn_radiation_type 'Mo K\a'
_diffrn_radiation_wavelength 0.71073
_diffrn_reflns_av_R_equivalents 0.065
_diffrn_reflns_av_sigmaI/netI 0.2746
_diffrn_reflns_limit_h_max 6
_diffrn_reflns_limit_h_min -6
_diffrn_reflns_limit_k_max 37
_diffrn_reflns_limit_k_min -36
_diffrn_reflns_limit_l_max 11
_diffrn_reflns_limit_l_min -11
_diffrn_reflns_number 10470
_diffrn_reflns_theta_full 25.00
_diffrn_reflns_theta_max 25.00
_diffrn_reflns_theta_min 2.48
_diffrn_standards_decay_% 0
_exptl_absorpt_coefficient_mu 0.108
_exptl_absorpt_correction_T_max 0.9978
_exptl_absorpt_correction_T_min 0.9788
_exptl_absorpt_correction_type multi-scan
_exptl_absorpt_process_details 'DENZO-SMN (Otwinowski & Minor, 1997)'
_exptl_crystal_colour blue
_exptl_crystal_density_diffrn 1.458
_exptl_crystal_density_method 'not measured'
_exptl_crystal_description plate
_exptl_crystal_F_000 728
_exptl_crystal_size_max 0.20
_exptl_crystal_size_mid 0.10
_exptl_crystal_size_min 0.02
_refine_diff_density_max 0.231
_refine_diff_density_min -0.219
_refine_ls_extinction_method none
_refine_ls_goodness_of_fit_ref 1.001
_refine_ls_hydrogen_treatment constr
_refine_ls_matrix_type full
_refine_ls_number_parameters 227
_refine_ls_number_reflns 2525
_refine_ls_number_restraints 0
_refine_ls_restrained_S_all 1.001
_refine_ls_R_factor_all 0.2999
_refine_ls_R_factor_gt 0.1059
_refine_ls_shift/su_max 0.002
_refine_ls_shift/su_mean 0.000
_refine_ls_structure_factor_coef Fsqd
_refine_ls_weighting_details 'w=1/[\s^2^(Fo^2^)+(0.0757P)^2^+2.3684P] where P=(Fo^2^+2Fc^2^)/3'
_refine_ls_weighting_scheme calc
_refine_ls_wR_factor_gt 0.2087
_refine_ls_wR_factor_ref 0.2829
_reflns_number_gt 822
_reflns_number_total 2525
_reflns_threshold_expression >2\s(I)
_cod_data_source_file na0133.cif
_cod_data_source_block 5A
_cod_depositor_comments
;
The following automatic conversions were performed:
'_exptl_absorpt_correction_type' value 'Multi-scan' changed to
'multi-scan' according to
'/home/saulius/struct/CIF-dictionaries/cif_core.dic' dictionary named
'cif_core.dic' version 2.4.1 from 2010-06-29.

Automatic conversion script
Id: cif_fix_enum 1527 2010-12-29 10:47:43Z saulius 

The following automatic conversions were performed:

'_exptl_absorpt_correction_type' value 'Multi-scan' changed to
'multi-scan' according to
/home/saulius/struct/CIF-dictionaries/cif_core.dic dictionary named
'cif_core.dic' version 2.4.1 from 2010-06-29.

Automatic conversion script
Id: cif_fix_values 1715 2011-07-08 13:25:40Z adriana 
;
_cod_original_sg_symbol_H-M P21/c
_cod_database_code 2103283
_cod_database_fobs_code 2103283

loop_
_symmetry_equiv_pos_as_xyz
'x, y, z'
'-x, y+1/2, -z+1/2'
'-x, -y, -z'
'x, -y-1/2, z-1/2'

loop_
_atom_site_label
_atom_site_fract_x
_atom_site_fract_y
_atom_site_fract_z
_atom_site_U_iso_or_equiv
_atom_site_adp_type
_atom_site_calc_flag
_atom_site_refinement_flags
_atom_site_occupancy
_atom_site_type_symbol
N1 0.9265(14) 0.4168(2) 0.2453(7) 0.053(2) Uani d . 1 N
C2 0.9267(19) 0.4508(3) 0.3336(8) 0.058(3) Uani d . 1 C
N2 1.1277(13) 0.4505(2) 0.4369(7) 0.059(2) Uani d . 1 N
N3 0.7538(14) 0.4831(2) 0.3308(7) 0.051(2) Uani d . 1 N
C4 0.5553(18) 0.4809(3) 0.2231(9) 0.052(3) Uani d . 1 C
N4 0.3830(15) 0.5117(2) 0.2111(7) 0.057(2) Uani d . 1 N
C5 0.5266(18) 0.4463(3) 0.1260(9) 0.050(3) Uani d . 1 C
N5 0.3306(15) 0.4405(3) 0.0150(7) 0.062(2) Uani d . 1 N
O5 0.1513(13) 0.4682(2) -0.0022(6) 0.073(2) Uani d . 1 O
C6 0.7264(19) 0.4166(3) 0.1428(9) 0.056(3) Uani d . 1 C
O6 0.7049(12) 0.3841(2) 0.0510(6) 0.065(2) Uani d . 1 O
C67 0.9058(17) 0.3523(3) 0.0611(9) 0.060(3) Uani d . 1 C
C61 0.823(2) 0.3201(3) -0.0537(9) 0.061(3) Uani d . 1 C
C62 0.595(2) 0.3242(3) -0.1459(8) 0.063(3) Uani d . 1 C
C63 0.540(2) 0.2940(3) -0.2488(10) 0.067(3) Uani d . 1 C
C64 0.705(2) 0.2605(3) -0.2633(10) 0.069(3) Uani d . 1 C
C65 0.927(2) 0.2566(3) -0.1678(10) 0.071(3) Uani d . 1 C
C66 0.990(2) 0.2868(3) -0.0653(10) 0.070(3) Uani d . 1 C
C7 0.3879(16) 0.5479(3) 0.3068(8) 0.058(3) Uani d . 1 C
C8 0.1487(16) 0.5752(3) 0.2668(8) 0.057(3) Uani d . 1 C
C9 0.1156(19) 0.6117(3) 0.3632(9) 0.050(3) Uani d . 1 C
O91 -0.0761(14) 0.6330(2) 0.3515(6) 0.073(2) Uani d . 1 O
O92 0.3289(12) 0.61788(18) 0.4604(6) 0.0586(19) Uani d . 1 O
C10 0.3154(18) 0.6550(3) 0.5500(9) 0.063(3) Uani d . 1 C
C11 0.5731(17) 0.6589(3) 0.6409(9) 0.073(3) Uani d . 1 C
H2A 1.1446 0.4708 0.5004 0.071 Uiso calc R 1 H
H2B 1.2442 0.4299 0.4421 0.071 Uiso calc R 1 H
H4 0.2543 0.5106 0.1400 0.069 Uiso calc R 1 H
H67A 0.9292 0.3379 0.1526 0.072 Uiso calc R 1 H
H67B 1.0721 0.3658 0.0504 0.072 Uiso calc R 1 H
H62 0.4791 0.3472 -0.1389 0.075 Uiso calc R 1 H
H63 0.3810 0.2962 -0.3126 0.080 Uiso calc R 1 H
H64 0.6649 0.2407 -0.3378 0.083 Uiso calc R 1 H
H65 1.0384 0.2327 -0.1722 0.085 Uiso calc R 1 H
H66 1.1501 0.2847 -0.0023 0.084 Uiso calc R 1 H
H7A 0.5443 0.5655 0.3048 0.070 Uiso calc R 1 H
H7B 0.3963 0.5370 0.4025 0.070 Uiso calc R 1 H
H8A 0.1504 0.5873 0.1734 0.068 Uiso calc R 1 H
H8B -0.0051 0.5563 0.2593 0.068 Uiso calc R 1 H
H10A 0.1784 0.6508 0.6065 0.075 Uiso calc R 1 H
H10B 0.2754 0.6813 0.4935 0.075 Uiso calc R 1 H
H11A 0.6083 0.6329 0.6977 0.110 Uiso calc R 1 H
H11B 0.5739 0.6839 0.7014 0.110 Uiso calc R 1 H
H11C 0.7072 0.6623 0.5835 0.110 Uiso calc R 1 H

loop_
_atom_site_aniso_label
_atom_site_aniso_U_11
_atom_site_aniso_U_22
_atom_site_aniso_U_33
_atom_site_aniso_U_12
_atom_site_aniso_U_13
_atom_site_aniso_U_23
N1 0.049(5) 0.073(5) 0.034(4) -0.004(4) 0.001(4) -0.002(4)
C2 0.070(8) 0.071(8) 0.030(5) -0.005(6) -0.002(6) -0.005(5)
N2 0.052(5) 0.071(5) 0.051(5) 0.005(4) -0.001(4) -0.008(4)
N3 0.040(5) 0.072(6) 0.040(4) 0.000(4) 0.000(4) 0.000(4)
C4 0.048(7) 0.062(7) 0.045(6) -0.001(5) 0.010(5) -0.002(5)
N4 0.060(6) 0.067(5) 0.041(5) -0.001(5) -0.005(4) -0.010(4)
C5 0.048(7) 0.059(6) 0.044(6) -0.006(5) 0.008(5) -0.004(5)
N5 0.053(5) 0.081(6) 0.049(5) -0.003(5) 0.003(5) -0.003(4)
O5 0.065(5) 0.087(5) 0.059(4) 0.019(4) -0.012(4) -0.015(4)
C6 0.053(7) 0.071(7) 0.046(6) 0.000(6) 0.014(6) -0.003(6)
O6 0.067(5) 0.081(5) 0.046(4) 0.005(4) 0.002(3) -0.009(4)
C67 0.046(6) 0.072(7) 0.063(7) 0.025(6) 0.010(5) 0.011(6)
C61 0.085(9) 0.055(6) 0.042(6) -0.001(6) 0.010(6) -0.009(5)
C62 0.078(9) 0.071(7) 0.036(5) -0.001(6) 0.001(6) -0.005(5)
C63 0.067(8) 0.080(7) 0.054(7) -0.013(7) 0.013(6) -0.006(6)
C64 0.088(9) 0.073(8) 0.048(6) -0.006(7) 0.017(6) -0.012(5)
C65 0.077(9) 0.066(7) 0.072(7) -0.001(6) 0.017(7) -0.008(6)
C66 0.080(9) 0.069(7) 0.061(7) 0.011(7) 0.008(6) 0.010(6)
C7 0.045(6) 0.095(8) 0.032(5) 0.004(6) -0.001(5) -0.002(5)
C8 0.047(7) 0.076(7) 0.041(5) -0.001(5) -0.010(5) -0.009(5)
C9 0.034(6) 0.068(7) 0.048(6) -0.007(5) 0.009(5) 0.014(5)
O91 0.063(5) 0.094(5) 0.060(4) 0.012(4) 0.002(4) -0.006(4)
O92 0.051(5) 0.070(4) 0.050(4) -0.002(3) -0.004(3) -0.007(3)
C10 0.078(8) 0.052(6) 0.057(6) 0.000(5) 0.010(6) -0.007(5)
C11 0.057(8) 0.087(8) 0.070(7) 0.004(6) -0.002(6) -0.016(5)

loop_
_atom_type_symbol
_atom_type_description
_atom_type_scat_dispersion_real
_atom_type_scat_dispersion_imag
_atom_type_scat_source
C C 0.0033 0.0016 'International Tables Vol C Tables 4.2.6.8 and 6.1.1.4'
H H 0.0000 0.0000 'International Tables Vol C Tables 4.2.6.8 and 6.1.1.4'
N N 0.0061 0.0033 'International Tables Vol C Tables 4.2.6.8 and 6.1.1.4'
O O 0.0106 0.0060 'International Tables Vol C Tables 4.2.6.8 and 6.1.1.4'

loop_
_geom_angle_atom_site_label_1
_geom_angle_atom_site_label_2
_geom_angle_atom_site_label_3
_geom_angle
_geom_angle_publ_flag
C6 N1 C2 113.4(8) no
N2 C2 N3 117.5(8) no
N2 C2 N1 112.8(9) no
N3 C2 N1 129.7(8) no
C2 N2 H2A 120.0 no
C2 N2 H2B 120.0 no
H2A N2 H2B 120.0 no
C4 N3 C2 113.6(8) no
N4 C4 N3 117.2(8) no
N4 C4 C5 120.3(8) no
N3 C4 C5 122.5(9) no
C4 N4 C7 125.0(7) no
C4 N4 H4 117.5 no
C7 N4 H4 117.5 no
N5 C5 C6 116.8(9) no
N5 C5 C4 127.2(9) no
C6 C5 C4 115.9(8) no
O5 N5 C5 116.9(8) no
N1 C6 O6 118.3(9) no
N1 C6 C5 124.7(9) no
O6 C6 C5 116.9(8) no
C6 O6 C67 120.0(7) no
O6 C67 C61 107.2(7) no
O6 C67 H67A 110.3 no
C61 C67 H67A 110.3 no
O6 C67 H67B 110.3 no
C61 C67 H67B 110.3 no
H67A C67 H67B 108.5 no
C62 C61 C66 120.6(9) no
C62 C61 C67 122.1(9) no
C66 C61 C67 117.2(9) no
C61 C62 C63 117.9(10) no
C61 C62 H62 121.1 no
C63 C62 H62 121.1 no
C62 C63 C64 122.7(9) no
C62 C63 H63 118.7 no
C64 C63 H63 118.7 no
C65 C64 C63 118.3(9) no
C65 C64 H64 120.9 no
C63 C64 H64 120.9 no
C64 C65 C66 120.4(10) no
C64 C65 H65 119.8 no
C66 C65 H65 119.8 no
C65 C66 C61 120.1(9) no
C65 C66 H66 119.9 no
C61 C66 H66 119.9 no
N4 C7 C8 110.4(6) no
N4 C7 H7A 109.6 no
C8 C7 H7A 109.6 no
N4 C7 H7B 109.6 no
C8 C7 H7B 109.6 no
H7A C7 H7B 108.1 no
C9 C8 C7 116.4(7) no
C9 C8 H8A 108.2 no
C7 C8 H8A 108.2 no
C9 C8 H8B 108.2 no
C7 C8 H8B 108.2 no
H8A C8 H8B 107.3 no
O91 C9 O92 124.5(9) no
O91 C9 C8 123.3(8) no
O92 C9 C8 112.2(8) no
C9 O92 C10 114.6(7) no
O92 C10 C11 106.8(7) no
O92 C10 H10A 110.4 no
C11 C10 H10A 110.4 no
O92 C10 H10B 110.4 no
C11 C10 H10B 110.4 no
H10A C10 H10B 108.6 no
C10 C11 H11A 109.5 no
C10 C11 H11B 109.5 no
H11A C11 H11B 109.5 no
C10 C11 H11C 109.5 no
H11A C11 H11C 109.5 no
H11B C11 H11C 109.5 no

loop_
_geom_bond_atom_site_label_1
_geom_bond_atom_site_label_2
_geom_bond_distance
_geom_bond_publ_flag
N1 C6 1.317(10) no
N1 C2 1.368(10) no
C2 N2 1.325(9) no
C2 N3 1.351(11) no
N2 H2A 0.88 no
N2 H2B 0.88 no
N3 C4 1.345(9) no
C4 N4 1.310(10) no
C4 C5 1.427(11) no
N4 C7 1.464(9) no
N4 H4 0.88 no
C5 N5 1.369(9) no
C5 C6 1.386(12) no
N5 O5 1.264(9) no
C6 O6 1.346(9) no
O6 C67 1.436(9) no
C67 C61 1.510(11) no
C67 H67A 0.9900 no
C67 H67B 0.9900 no
C61 C62 1.369(11) no
C61 C66 1.378(12) no
C62 C63 1.372(11) no
C62 H62 0.9500 no
C63 C64 1.379(12) no
C63 H63 0.9500 no
C64 C65 1.363(11) no
C64 H64 0.9500 no
C65 C66 1.374(11) no
C65 H65 0.9500 no
C66 H66 0.9500 no
C7 C8 1.508(10) no
C7 H7A 0.9900 no
C7 H7B 0.9900 no
C8 C9 1.507(12) no
C8 H8A 0.9900 no
C8 H8B 0.9900 no
C9 O91 1.193(10) no
C9 O92 1.348(9) no
O92 C10 1.461(9) no
C10 C11 1.485(10) no
C10 H10A 0.9900 no
C10 H10B 0.9900 no
C11 H11A 0.9800 no
C11 H11B 0.9800 no
C11 H11C 0.9800 no

loop_
_geom_hbond_atom_site_label_D
_geom_hbond_atom_site_label_H
_geom_hbond_atom_site_label_A
_geom_hbond_site_symmetry_A
_geom_hbond_distance_DH
_geom_hbond_distance_HA
_geom_hbond_distance_DA
_geom_hbond_angle_DHA
_geom_hbond_publ_flag
N4 H4 O5 . 0.88 1.93 2.603(9) 133 y
N4 H4 O5 3_565 0.88 2.40 3.223(10) 156 y
N2 H2A N3 3_766 0.88 2.18 3.056(9) 171 y

loop_
_geom_torsion_atom_site_label_1
_geom_torsion_atom_site_label_2
_geom_torsion_atom_site_label_3
_geom_torsion_atom_site_label_4
_geom_torsion
_geom_torsion_publ_flag
C6 N1 C2 N2 179.4(8) no
C6 N1 C2 N3 0.5(14) no
N2 C2 N3 C4 -179.5(8) no
N1 C2 N3 C4 -0.7(14) no
C2 N3 C4 N4 -178.2(9) no
C2 N3 C4 C5 2.8(13) no
N3 C4 N4 C7 -1.1(14) no
C5 C4 N4 C7 177.9(8) no
N4 C4 C5 N5 -0.2(15) no
N3 C4 C5 N5 178.7(9) no
N4 C4 C5 C6 176.4(9) no
N3 C4 C5 C6 -4.6(14) no
C6 C5 N5 O5 -178.4(9) no
C4 C5 N5 O5 -1.8(14) no
C2 N1 C6 O6 -178.9(8) no
C2 N1 C6 C5 -2.6(14) no
N5 C5 C6 N1 -178.4(8) no
C4 C5 C6 N1 4.5(15) no
N5 C5 C6 O6 -2.1(13) no
C4 C5 C6 O6 -179.1(8) no
N1 C6 O6 C67 -4.0(12) no
C5 C6 O6 C67 179.4(9) no
C6 O6 C67 C61 179.0(8) no
O6 C67 C61 C62 0.9(13) no
O6 C67 C61 C66 178.9(9) no
C66 C61 C62 C63 0.4(15) no
C67 C61 C62 C63 178.4(9) no
C61 C62 C63 C64 -0.9(15) no
C62 C63 C64 C65 2.7(16) no
C63 C64 C65 C66 -3.9(16) no
C64 C65 C66 C61 3.5(16) no
C62 C61 C66 C65 -1.7(16) no
C67 C61 C66 C65 -179.8(9) no
C4 N4 C7 C8 -175.7(9) no
N4 C7 C8 C9 175.0(8) no
C7 C8 C9 O91 -172.2(9) no
C7 C8 C9 O92 9.4(12) no
O91 C9 O92 C10 -3.0(13) no
C8 C9 O92 C10 175.3(7) no
C9 O92 C10 C11 -175.1(8) no

loop_
_cod_related_entry_id
_cod_related_entry_database
_cod_related_entry_code
1 ChemSpider 21140444
